data_1565947
loop_
_publ_author_name
'Wildner, Manfred'
'Zakharov, Boris A.'
'Bogdanov, Nikita E.'
'Talla, Dominik'
'Boldyreva, Elena V.'
'Miletich, Ronald'

_publ_section_title
;
 Crystallography relevant to Mars and Galilean icy moons: crystal behavior
 of kieserite-type monohydrate sulfates at extraterrestrial conditions
 down to 15 K
;
_journal_issue 2
_journal_name_full IUCrJ
_journal_page_first 194
_journal_page_last 203
_journal_paper_doi 10.1107/S2052252521012720
_journal_volume 9
_journal_year 2022
_chemical_formula_sum 'Fe H2 Mg0 O5 S'
_chemical_formula_weight 169.93
_space_group_crystal_system monoclinic
_space_group_IT_number 15
_space_group_name_Hall '-C 2yc'
_space_group_name_H-M_alt 'C 1 2/c 1'
_atom_sites_solution_hydrogens difmap
_audit_creation_method SHELXL-2017/1
_cell_angle_alpha 90
_cell_angle_beta 118.454(10)
_cell_angle_gamma 90
_cell_formula_units_Z 4
_cell_length_a 7.0580(10)
_cell_length_b 7.5663(10)
_cell_length_c 7.7576(10)
_cell_measurement_temperature 193(2)
_cell_volume 364.23(9)
_computing_structure_refinement 'SHELXL-2017/1 (Sheldrick, 2017)'
_diffrn_ambient_temperature 193(2)
_diffrn_measured_fraction_theta_full 0.988
_diffrn_measured_fraction_theta_max 0.996
_diffrn_radiation_type MoK\a
_diffrn_radiation_wavelength 0.71073
_diffrn_reflns_av_R_equivalents 0.0260
_diffrn_reflns_av_unetI/netI 0.0115
_diffrn_reflns_Laue_measured_fraction_full 0.988
_diffrn_reflns_Laue_measured_fraction_max 0.996
_diffrn_reflns_limit_h_max 12
_diffrn_reflns_limit_h_min -12
_diffrn_reflns_limit_k_max 13
_diffrn_reflns_limit_k_min -13
_diffrn_reflns_limit_l_max 14
_diffrn_reflns_limit_l_min -14
_diffrn_reflns_number 10377
_diffrn_reflns_point_group_measured_fraction_full 0.988
_diffrn_reflns_point_group_measured_fraction_max 0.996
_diffrn_reflns_theta_full 25.242
_diffrn_reflns_theta_max 39.988
_diffrn_reflns_theta_min 4.197
_exptl_absorpt_coefficient_mu 4.597
_exptl_absorpt_correction_T_max 0.7479
_exptl_absorpt_correction_T_min 0.5721
_exptl_absorpt_correction_type multi-scan
_exptl_absorpt_process_details
;
 SADABS 2016/2: Krause, L., Herbst-Irmer, R., Sheldrick G.M. & Stalke D.,
 J. Appl. Cryst. 48 (2015) 3-10
;
_exptl_crystal_density_diffrn 3.099
_exptl_crystal_F_000 336
_refine_diff_density_max 0.491
_refine_diff_density_min -0.515
_refine_diff_density_rms 0.081
_refine_ls_extinction_coef 0.0331(14)
_refine_ls_extinction_expression Fc^*^=kFc[1+0.001xFc^2^\l^3^/sin(2\q)]^-1/4^
_refine_ls_extinction_method 'SHELXL-2017/1 (Sheldrick 2017)'
_refine_ls_goodness_of_fit_ref 1.168
_refine_ls_hydrogen_treatment refall
_refine_ls_matrix_type full
_refine_ls_number_parameters 40
_refine_ls_number_reflns 1131
_refine_ls_number_restraints 0
_refine_ls_restrained_S_all 1.168
_refine_ls_R_factor_all 0.0131
_refine_ls_R_factor_gt 0.0128
_refine_ls_shift/su_max 0.000
_refine_ls_shift/su_mean 0.000
_refine_ls_structure_factor_coef Fsqd
_refine_ls_weighting_details 'w=1/[\s^2^(Fo^2^)+(0.0150P)^2^+0.2000P] where P=(Fo^2^+2Fc^2^)/3'
_refine_ls_weighting_scheme calc
_refine_ls_wR_factor_gt 0.0337
_refine_ls_wR_factor_ref 0.0338
_reflns_Friedel_coverage 0.000
_reflns_number_gt 1112
_reflns_number_total 1131
_reflns_threshold_expression 'I > 2\s(I)'
_cod_data_source_file lt5044.cif
_cod_data_source_block FeSO4H2O_N2_193K
_cod_depositor_comments 'Adding full bibliography for 1565934--1565967.cif.'
_cod_original_sg_symbol_H-M 'C 2/c'
_cod_database_code 1565947
_shelx_shelxl_version_number 2017/1
_shelx_space_group_comment
;
The symmetry employed for this shelxl refinement is uniquely defined
by the following loop, which should always be used as a source of
symmetry information in preference to the above space-group names.
They are only intended as comments.
;

loop_
_space_group_symop_operation_xyz
'x, y, z'
'-x, y, -z+1/2'
'x+1/2, y+1/2, z'
'-x+1/2, y+1/2, -z+1/2'
'-x, -y, -z'
'x, -y, z-1/2'
'-x+1/2, -y+1/2, -z'
'x+1/2, -y+1/2, z-1/2'

loop_
_atom_site_label
_atom_site_type_symbol
_atom_site_fract_x
_atom_site_fract_y
_atom_site_fract_z
_atom_site_U_iso_or_equiv
_atom_site_adp_type
_atom_site_occupancy
_atom_site_site_symmetry_order
_atom_site_calc_flag
_atom_site_refinement_flags_posn
_atom_site_refinement_flags_adp
_atom_site_refinement_flags_occupancy
_atom_site_disorder_assembly
_atom_site_disorder_group
Fe Fe 0.000000 0.500000 0.000000 0.00582(4) Uani 1 2 d S . P . .
S S 0.000000 0.15447(2) 0.250000 0.00507(4) Uani 1 2 d S T P . .
O1 O 0.16874(7) 0.04405(7) 0.39968(7) 0.01016(8) Uani 1 1 d . . . . .
O2 O 0.09854(7) 0.26941(6) 0.15838(7) 0.00889(7) Uani 1 1 d . . . . .
O3 O 0.000000 0.64418(9) 0.250000 0.00850(9) Uani 1 2 d S T P . .
H H 0.108(2) 0.716(2) 0.294(2) 0.028(4) Uiso 1 1 d . . . . .

loop_
_atom_site_aniso_label
_atom_site_aniso_U_11
_atom_site_aniso_U_22
_atom_site_aniso_U_33
_atom_site_aniso_U_23
_atom_site_aniso_U_13
_atom_site_aniso_U_12
Fe 0.00531(5) 0.00572(5) 0.00630(5) 0.00064(3) 0.00266(4) -0.00003(3)
S 0.00382(7) 0.00462(7) 0.00651(7) 0.000 0.00225(5) 0.000
O1 0.00629(15) 0.01111(17) 0.01199(17) 0.00538(14) 0.00347(13) 0.00299(13)
O2 0.00832(15) 0.00798(15) 0.01216(17) 0.00344(13) 0.00633(13) 0.00074(12)
O3 0.0084(2) 0.0088(2) 0.0087(2) 0.000 0.00439(18) 0.000

loop_
_atom_type_symbol
_atom_type_description
_atom_type_scat_dispersion_real
_atom_type_scat_dispersion_imag
_atom_type_scat_source
O O 0.0106 0.0060 'International Tables Vol C Tables 4.2.6.8 and 6.1.1.4'
H H 0.0000 0.0000 'International Tables Vol C Tables 4.2.6.8 and 6.1.1.4'
S S 0.1246 0.1234 'International Tables Vol C Tables 4.2.6.8 and 6.1.1.4'
Mg Mg 0.0486 0.0363 'International Tables Vol C Tables 4.2.6.8 and 6.1.1.4'
Fe Fe 0.3463 0.8444 'International Tables Vol C Tables 4.2.6.8 and 6.1.1.4'

loop_
_geom_angle_atom_site_label_1
_geom_angle_atom_site_label_2
_geom_angle_atom_site_label_3
_geom_angle
_geom_angle_site_symmetry_1
_geom_angle_site_symmetry_3
_geom_angle_publ_flag
O2 Fe O2 180.0 . 5_565 ?
O2 Fe O1 94.95(2) . 8_455 ?
O2 Fe O1 85.05(2) 5_565 8_455 ?
O2 Fe O1 85.05(2) . 4 ?
O2 Fe O1 94.95(2) 5_565 4 ?
O1 Fe O1 180.0 8_455 4 ?
O2 Fe O3 87.95(2) . 5_565 ?
O2 Fe O3 92.05(2) 5_565 5_565 ?
O1 Fe O3 93.511(16) 8_455 5_565 ?
O1 Fe O3 86.489(16) 4 5_565 ?
O2 Fe O3 92.05(2) . . ?
O2 Fe O3 87.95(2) 5_565 . ?
O1 Fe O3 86.489(16) 8_455 . ?
O1 Fe O3 93.511(17) 4 . ?
O3 Fe O3 180.0 5_565 . ?
O2 Fe O2 83.023(13) . 8_455 ?
O2 Fe O2 96.977(14) 5_565 8_455 ?
O1 Fe O2 42.903(16) 8_455 8_455 ?
O1 Fe O2 137.097(16) 4 8_455 ?
O3 Fe O2 52.100(12) 5_565 8_455 ?
O3 Fe O2 127.900(12) . 8_455 ?
O2 Fe O2 96.977(13) . 4 ?
O2 Fe O2 83.023(13) 5_565 4 ?
O1 Fe O2 137.097(16) 8_455 4 ?
O1 Fe O2 42.903(16) 4 4 ?
O3 Fe O2 127.900(12) 5_565 4 ?
O3 Fe O2 52.099(12) . 4 ?
O2 Fe O2 180.0 8_455 4 ?
O2 Fe O2 137.854(17) . 6_565 ?
O2 Fe O2 42.145(17) 5_565 6_565 ?
O1 Fe O2 112.562(19) 8_455 6_565 ?
O1 Fe O2 67.438(19) 4 6_565 ?
O3 Fe O2 60.205(18) 5_565 6_565 ?
O3 Fe O2 119.795(18) . 6_565 ?
O2 Fe O2 95.671(16) 8_455 6_565 ?
O2 Fe O2 84.329(15) 4 6_565 ?
O2 Fe O2 42.146(17) . 2 ?
O2 Fe O2 137.855(17) 5_565 2 ?
O1 Fe O2 67.438(19) 8_455 2 ?
O1 Fe O2 112.562(19) 4 2 ?
O3 Fe O2 119.795(18) 5_565 2 ?
O3 Fe O2 60.205(18) . 2 ?
O2 Fe O2 84.329(16) 8_455 2 ?
O2 Fe O2 95.671(15) 4 2 ?
O2 Fe O2 180.0 6_565 2 ?
O1 S O1 110.47(4) . 2 ?
O1 S O2 110.06(3) . 2 ?
O1 S O2 108.86(3) 2 2 ?
O1 S O2 108.86(3) . . ?
O1 S O2 110.06(3) 2 . ?
O2 S O2 108.52(4) 2 . ?
S O1 Fe 136.22(3) . 4_545 ?
S O1 O2 35.897(16) . . ?
Fe O1 O2 100.40(2) 4_545 . ?
S O1 O1 34.77(2) . 2 ?
Fe O1 O1 140.29(3) 4_545 2 ?
O2 O1 O1 60.43(2) . 2 ?
S O1 O2 35.289(17) . 2 ?
Fe O1 O2 143.95(3) 4_545 2 ?
O2 O1 O2 60.13(2) . 2 ?
O1 O1 O2 59.691(19) 2 2 ?
S O1 O2 127.60(3) . 4_545 ?
Fe O1 O2 46.662(14) 4_545 4_545 ?
O2 O1 O2 108.58(2) . 4_545 ?
O1 O1 O2 103.31(2) 2 4_545 ?
O2 O1 O2 162.30(3) 2 4_545 ?
S O1 O3 170.59(3) . 7_556 ?
Fe O1 O3 48.383(12) 4_545 7_556 ?
O2 O1 O3 146.43(2) . 7_556 ?
O1 O1 O3 150.246(17) 2 7_556 ?
O2 O1 O3 135.38(2) 2 7_556 ?
O2 O1 O3 61.808(17) 4_545 7_556 ?
S O1 O2 115.65(3) . 8_556 ?
Fe O1 O2 41.839(14) 4_545 8_556 ?
O2 O1 O2 87.46(2) . 8_556 ?
O1 O1 O2 147.79(2) 2 8_556 ?
O2 O1 O2 103.74(2) 2 8_556 ?
O2 O1 O2 88.50(2) 4_545 8_556 ?
O3 O1 O2 61.344(19) 7_556 8_556 ?
S O1 O3 92.09(2) . 3_545 ?
Fe O1 O3 44.684(12) 4_545 3_545 ?
O2 O1 O3 57.135(18) . 3_545 ?
O1 O1 O3 102.17(3) 2 3_545 ?
O2 O1 O3 114.23(2) 2 3_545 ?
O2 O1 O3 61.815(19) 4_545 3_545 ?
O3 O1 O3 93.067(18) 7_556 3_545 ?
O2 O1 O3 57.040(16) 8_556 3_545 ?
S O1 O3 103.07(3) . 1_545 ?
Fe O1 O3 97.906(18) 4_545 1_545 ?
O2 O1 O3 118.49(2) . 1_545 ?
O1 O1 O3 68.305(10) 2 1_545 ?
O2 O1 O3 117.90(2) 2 1_545 ?
O2 O1 O3 53.072(16) 4_545 1_545 ?
O3 O1 O3 82.848(17) 7_556 1_545 ?
O2 O1 O3 137.737(18) 8_556 1_545 ?
O3 O1 O3 107.508(19) 3_545 1_545 ?
S O1 O2 126.31(3) . 6_556 ?
Fe O1 O2 97.095(19) 4_545 6_556 ?
O2 O1 O2 161.95(3) . 6_556 ?
O1 O1 O2 102.76(2) 2 6_556 ?
O2 O1 O2 106.89(2) 2 6_556 ?
O2 O1 O2 80.476(19) 4_545 6_556 ?
O3 O1 O2 51.583(15) 7_556 6_556 ?
O2 O1 O2 108.75(2) 8_556 6_556 ?
O3 O1 O2 138.54(2) 3_545 6_556 ?
O3 O1 O2 54.020(14) 1_545 6_556 ?
S O1 O2 112.98(3) . 7_556 ?
Fe O1 O2 76.743(19) 4_545 7_556 ?
O2 O1 O2 108.60(2) . 7_556 ?
O1 O1 O2 140.31(2) 2 7_556 ?
O2 O1 O2 81.45(2) 2 7_556 ?
O2 O1 O2 116.02(2) 4_545 7_556 ?
O3 O1 O2 58.262(18) 7_556 7_556 ?
O2 O1 O2 44.154(18) 8_556 7_556 ?
O3 O1 O2 100.865(19) 3_545 7_556 ?
O3 O1 O2 132.726(17) 1_545 7_556 ?
O2 O1 O2 79.711(15) 6_556 7_556 ?
S O2 Fe 132.79(3) . . ?
S O2 O1 35.246(16) . . ?
Fe O2 O1 162.50(3) . . ?
S O2 O2 35.742(19) . 2 ?
Fe O2 O2 103.061(17) . 2 ?
O1 O2 O2 60.299(19) . 2 ?
S O2 O1 34.652(17) . 2 ?
Fe O2 O1 118.36(3) . 2 ?
O1 O2 O1 59.88(3) . 2 ?
O2 O2 O1 59.565(18) 2 2 ?
S O2 O3 109.55(3) . 3_545 ?
Fe O2 O3 117.52(2) . 3_545 ?
O1 O2 O3 75.45(2) . 3_545 ?
O2 O2 O3 131.39(3) 2 3_545 ?
O1 O2 O3 114.99(3) 2 3_545 ?
S O2 O1 161.54(3) . 4 ?
Fe O2 O1 48.292(16) . 4 ?
O1 O2 O1 136.81(2) . 4 ?
O2 O2 O1 129.598(17) 2 4 ?
O1 O2 O1 162.30(3) 2 4 ?
O3 O2 O1 71.74(2) 3_545 4 ?
S O2 O3 135.36(3) . 5_565 ?
Fe O2 O3 48.382(16) . 5_565 ?
O1 O2 O3 147.41(3) . 5_565 ?
O2 O2 O3 135.93(3) 2 5_565 ?
O1 O2 O3 100.99(2) 2 5_565 ?
O3 O2 O3 92.317(18) 3_545 5_565 ?
O1 O2 O3 61.674(17) 4 5_565 ?
S O2 O1 92.28(2) . 8_455 ?
Fe O2 O1 43.208(13) . 8_455 ?
O1 O2 O1 127.48(3) . 8_455 ?
O2 O2 O1 73.62(2) 2 8_455 ?
O1 O2 O1 76.26(2) 2 8_455 ?
O3 O2 O1 154.97(2) 3_545 8_455 ?
O1 O2 O1 91.50(2) 4 8_455 ?
O3 O2 O1 62.987(16) 5_565 8_455 ?
S O2 O3 102.66(2) . . ?
Fe O2 O3 46.173(13) . . ?
O1 O2 O3 117.30(2) . . ?
O2 O2 O3 66.921(10) 2 . ?
O1 O2 O3 116.71(2) 2 . ?
O3 O2 O3 125.25(2) 3_545 . ?
O1 O2 O3 64.579(16) 4 . ?
O3 O2 O3 94.555(16) 5_565 . ?
O1 O2 O3 57.752(13) 8_455 . ?
S O2 O1 96.34(3) . 6 ?
Fe O2 O1 110.70(2) . 6 ?
O1 O2 O1 85.909(17) . 6 ?
O2 O2 O1 130.871(15) 2 6 ?
O1 O2 O1 73.11(2) 2 6 ?
O3 O2 O1 58.129(17) 3_545 6 ?
O1 O2 O1 99.52(2) 4 6 ?
O3 O2 O1 62.354(19) 5_565 6 ?
O1 O2 O1 108.75(2) 8_455 6 ?
O3 O2 O1 156.786(19) . 6 ?
S O2 O1 82.50(2) . 7_556 ?
Fe O2 O1 96.67(2) . 7_556 ?
O1 O2 O1 71.40(2) . 7_556 ?
O2 O2 O1 62.22(2) 2 7_556 ?
O1 O2 O1 116.66(2) 2 7_556 ?
O3 O2 O1 86.425(19) 3_545 7_556 ?
O1 O2 O1 79.195(16) 4 7_556 ?
O3 O2 O1 138.94(2) 5_565 7_556 ?
O1 O2 O1 109.11(2) 8_455 7_556 ?
O3 O2 O1 55.052(13) . 7_556 ?
O1 O2 O1 142.132(18) 6 7_556 ?
Fe O3 Fe 121.28(3) . 2 ?
Fe O3 O2 88.063(13) . 4 ?
Fe O3 O2 111.885(14) 2 4 ?
Fe O3 O2 111.885(14) . 3_455 ?
Fe O3 O2 88.063(13) 2 3_455 ?
O2 O3 O2 139.55(3) 4 3_455 ?
Fe O3 O1 45.128(13) . 8_455 ?
Fe O3 O1 103.62(2) 2 8_455 ?
O2 O3 O1 131.968(16) 4 8_455 ?
O2 O3 O1 70.288(17) 3_455 8_455 ?
Fe O3 O1 103.62(2) . 7_556 ?
Fe O3 O1 45.128(13) 2 7_556 ?
O2 O3 O1 70.289(17) 4 7_556 ?
O2 O3 O1 131.967(16) 3_455 7_556 ?
O1 O3 O1 122.71(3) 8_455 7_556 ?
Fe O3 O2 159.87(2) . 6_566 ?
Fe O3 O2 43.664(11) 2 6_566 ?
O2 O3 O2 87.684(18) 4 6_566 ?
O2 O3 O2 83.595(17) 3_455 6_566 ?
O1 O3 O2 139.678(17) 8_455 6_566 ?
O1 O3 O2 56.519(16) 7_556 6_566 ?
Fe O3 O2 43.664(11) . 5_565 ?
Fe O3 O2 159.87(2) 2 5_565 ?
O2 O3 O2 83.595(17) 4 5_565 ?
O2 O3 O2 87.684(18) 3_455 5_565 ?
O1 O3 O2 56.519(16) 8_455 5_565 ?
O1 O3 O2 139.678(17) 7_556 5_565 ?
O2 O3 O2 154.60(3) 6_566 5_565 ?
Fe O3 O2 41.780(14) . . ?
Fe O3 O2 81.00(2) 2 . ?
O2 O3 O2 93.374(13) 4 . ?
O2 O3 O2 125.25(2) 3_455 . ?
O1 O3 O2 60.904(18) 8_455 . ?
O1 O3 O2 66.686(19) 7_556 . ?
O2 O3 O2 118.94(2) 6_566 . ?
O2 O3 O2 85.444(16) 5_565 . ?
Fe O3 O2 81.00(2) . 2 ?
Fe O3 O2 41.780(14) 2 2 ?
O2 O3 O2 125.25(2) 4 2 ?
O2 O3 O2 93.373(14) 3_455 2 ?
O1 O3 O2 66.685(19) 8_455 2 ?
O1 O3 O2 60.904(18) 7_556 2 ?
O2 O3 O2 85.445(16) 6_566 2 ?
O2 O3 O2 118.94(2) 5_565 2 ?
O2 O3 O2 46.16(2) . 2 ?
Fe O3 O1 120.68(2) . 3_455 ?
Fe O3 O1 41.805(11) 2 3_455 ?
O2 O3 O1 147.402(15) 4 3_455 ?
O2 O3 O1 47.419(14) 3_455 3_455 ?
O1 O3 O1 79.835(16) 8_455 3_455 ?
O1 O3 O1 86.932(18) 7_556 3_455 ?
O2 O3 O1 59.973(15) 6_566 3_455 ?
O2 O3 O1 127.291(15) 5_565 3_455 ?
O2 O3 O1 98.74(2) . 3_455 ?
O2 O3 O1 53.606(14) 2 3_455 ?
Fe O3 O1 41.805(11) . 4 ?
Fe O3 O1 120.68(2) 2 4 ?
O2 O3 O1 47.420(14) 4 4 ?
O2 O3 O1 147.403(15) 3_455 4 ?
O1 O3 O1 86.932(18) 8_455 4 ?
O1 O3 O1 79.835(17) 7_556 4 ?
O2 O3 O1 127.291(15) 6_566 4 ?
O2 O3 O1 59.973(15) 5_565 4 ?
O2 O3 O1 53.605(14) . 4 ?
O2 O3 O1 98.74(2) 2 4 ?
O1 O3 O1 152.24(3) 3_455 4 ?
Fe O3 H 106.8(10) . . ?
Fe O3 H 109.4(10) 2 . ?
O2 O3 H 21.9(10) 4 . ?
O2 O3 H 119.4(11) 3_455 . ?
O1 O3 H 145.7(10) 8_455 . ?
O1 O3 H 77.3(10) 7_556 . ?
O2 O3 H 74.1(10) 6_566 . ?
O2 O3 H 89.8(10) 5_565 . ?
O2 O3 H 114.8(11) . . ?
O2 O3 H 138.1(10) 2 . ?
O1 O3 H 132.3(10) 3_455 . ?
O1 O3 H 68.3(10) 4 . ?
Fe O3 H 109.4(10) . 2 ?
Fe O3 H 106.8(10) 2 2 ?
O2 O3 H 119.4(11) 4 2 ?
O2 O3 H 21.9(11) 3_455 2 ?
O1 O3 H 77.3(10) 8_455 2 ?
O1 O3 H 145.7(10) 7_556 2 ?
O2 O3 H 89.8(10) 6_566 2 ?
O2 O3 H 74.1(10) 5_565 2 ?
O2 O3 H 138.1(10) . 2 ?
O2 O3 H 114.8(11) 2 2 ?
O1 O3 H 68.3(10) 3_455 2 ?
O1 O3 H 132.3(10) 4 2 ?
H O3 H 102(2) . 2 ?

loop_
_geom_bond_atom_site_label_1
_geom_bond_atom_site_label_2
_geom_bond_distance
_geom_bond_site_symmetry_2
_geom_bond_publ_flag
Fe O2 2.0550(5) . ?
Fe O2 2.0551(5) 5_565 ?
Fe O1 2.1093(6) 8_455 ?
Fe O1 2.1093(6) 4 ?
Fe O3 2.2252(4) 5_565 ?
Fe O3 2.2252(4) . ?
Fe O2 3.4715(6) 8_455 ?
Fe O2 3.4715(6) 4 ?
Fe O2 3.5082(6) 6_565 ?
Fe O2 3.5082(6) 2 ?
S O1 1.4652(5) . ?
S O1 1.4652(5) 2 ?
S O2 1.4887(5) 2 ?
S O2 1.4887(5) . ?
O1 O2 2.4027(7) . ?
O1 O1 2.4074(10) 2 ?
O1 O2 2.4206(7) 2 ?
O1 O2 2.8150(7) 4_545 ?
O1 O3 2.9708(7) 7_556 ?
O1 O2 3.0694(8) 8_556 ?
O1 O3 3.1584(6) 3_545 ?
O1 O3 3.2562(9) 1_545 ?
O1 O2 3.2932(7) 6_556 ?
O1 O2 3.3284(8) 7_556 ?
O2 O2 2.4166(9) 2 ?
O2 O3 2.7409(6) 3_545 ?
O2 O3 2.9745(6) 5_565 ?
O2 O3 3.0824(8) . ?
O3 H 0.865(16) . ?
O3 H 0.865(16) 2 ?

loop_
_geom_hbond_atom_site_label_D
_geom_hbond_atom_site_label_H
_geom_hbond_atom_site_label_A
_geom_hbond_distance_DH
_geom_hbond_distance_HA
_geom_hbond_distance_DA
_geom_hbond_angle_DHA
_geom_hbond_site_symmetry_A
_geom_hbond_publ_flag
O3 H O2 0.865(16) 1.965(15) 2.7409(6) 148.7(15) 4 yes
